data_4327305
loop_
_publ_author_name
'Fu-Chen Liu'
'Yong-Fei Zeng'
'Jiao Jiao'
'Jian-Rong Li'
'Xian-He Bu'
'Joan Ribas'
'Stuart R. Batten'

_publ_section_title
;
 Novel Heterometallic 3d-4f Metal-Azido Complex of Mixed Ligands with
 Unprecedented Structure Type: Synthesis, Structure, and Magnetic
 Properties
;
_journal_name_full 'Inorganic Chemistry'
_journal_page_first 6129
_journal_page_last 6131
_journal_paper_doi 10.1021/ic060773+
_journal_volume 45
_journal_year 2006
_chemical_formula_sum 'C30 H30 Gd N11 Ni2 O15'
_chemical_formula_weight 1059.32
_chemical_name_systematic
; 
 ? 
;
_space_group_IT_number 14
_symmetry_cell_setting monoclinic
_symmetry_space_group_name_Hall '-P 2yn'
_symmetry_space_group_name_H-M 'P 1 21/n 1'
_atom_sites_solution_hydrogens geom
_atom_sites_solution_primary direct
_atom_sites_solution_secondary difmap
_audit_creation_method SHELXL-97
_cell_angle_alpha 90.00
_cell_angle_beta 95.351(2)
_cell_angle_gamma 90.00
_cell_formula_units_Z 4
_cell_length_a 8.1859(9)
_cell_length_b 26.853(3)
_cell_length_c 16.8859(18)
_cell_measurement_reflns_used 6523
_cell_measurement_temperature 293(2)
_cell_measurement_theta_max 28.5482
_cell_measurement_theta_min 2.4229
_cell_volume 3695.6(7)
_computing_cell_refinement 'Bruker SMART'
_computing_data_collection 'Bruker SMART'
_computing_data_reduction 'Bruker SAINT'
_computing_molecular_graphics 'Bruker SHELXTL'
_computing_publication_material 'Bruker SHELXTL'
_computing_structure_refinement 'SHELXL-97 (Sheldrick, 1997)'
_computing_structure_solution 'SHELXS-97 (Sheldrick, 1990)'
_diffrn_ambient_temperature 293(2)
_diffrn_detector_area_resol_mean 9
_diffrn_measured_fraction_theta_full 0.999
_diffrn_measured_fraction_theta_max 0.999
_diffrn_measurement_device_type 'Bruker Smart APEX CCD area detector'
_diffrn_measurement_method 'phi and omega scans'
_diffrn_radiation_monochromator graphite
_diffrn_radiation_source 'fine-focus sealed tube'
_diffrn_radiation_type MoK\a
_diffrn_radiation_wavelength 0.71073
_diffrn_reflns_av_R_equivalents 0.0464
_diffrn_reflns_av_sigmaI/netI 0.0352
_diffrn_reflns_limit_h_max 9
_diffrn_reflns_limit_h_min -9
_diffrn_reflns_limit_k_max 25
_diffrn_reflns_limit_k_min -32
_diffrn_reflns_limit_l_max 18
_diffrn_reflns_limit_l_min -20
_diffrn_reflns_number 19829
_diffrn_reflns_theta_full 25.50
_diffrn_reflns_theta_max 25.50
_diffrn_reflns_theta_min 1.43
_diffrn_standards_decay_% none
_diffrn_standards_interval_count 0
_diffrn_standards_number 0
_exptl_absorpt_coefficient_mu 2.869
_exptl_absorpt_correction_T_max 0.7210
_exptl_absorpt_correction_T_min 0.4412
_exptl_absorpt_correction_type multi-scan
_exptl_crystal_colour green
_exptl_crystal_density_diffrn 1.904
_exptl_crystal_description block
_exptl_crystal_F_000 2108
_exptl_crystal_size_max 0.34
_exptl_crystal_size_mid 0.17
_exptl_crystal_size_min 0.12
_refine_diff_density_max 1.516
_refine_diff_density_min -1.441
_refine_diff_density_rms 0.121
_refine_ls_extinction_method none
_refine_ls_goodness_of_fit_ref 1.064
_refine_ls_hydrogen_treatment constr
_refine_ls_matrix_type full
_refine_ls_number_parameters 612
_refine_ls_number_reflns 6859
_refine_ls_number_restraints 0
_refine_ls_restrained_S_all 1.064
_refine_ls_R_factor_all 0.0315
_refine_ls_R_factor_gt 0.0283
_refine_ls_shift/su_max 0.002
_refine_ls_shift/su_mean 0.000
_refine_ls_structure_factor_coef Fsqd
_refine_ls_weighting_details 'calc w=1/[\s^2^(Fo^2^)+(0.0517P)^2^+0.0000P] where P=(Fo^2^+2Fc^2^)/3'
_refine_ls_weighting_scheme calc
_refine_ls_wR_factor_gt 0.0789
_refine_ls_wR_factor_ref 0.0807
_reflns_number_gt 6140
_reflns_number_total 6859
_reflns_threshold_expression >2sigma(I)
_cod_data_source_file ic0607732Bsi20060507_093749.cif
_cod_data_source_block 1
_cod_database_code 4327305

loop_
_symmetry_equiv_pos_as_xyz
'x, y, z'
'-x+1/2, y+1/2, -z+1/2'
'-x, -y, -z'
'x-1/2, -y-1/2, z-1/2'

loop_
_atom_site_label
_atom_site_type_symbol
_atom_site_fract_x
_atom_site_fract_y
_atom_site_fract_z
_atom_site_U_iso_or_equiv
_atom_site_adp_type
_atom_site_occupancy
_atom_site_symmetry_multiplicity
_atom_site_calc_flag
Gd1 Gd 0.236374(16) 0.063113(5) 0.495561(7) 0.01610(7) Uani 1 1 d
Ni1 Ni -0.52352(4) 0.248714(13) 0.745637(18) 0.01891(10) Uani 1 1 d
Ni2 Ni 0.69759(5) 0.002708(15) 0.99473(2) 0.02300(11) Uani 1 1 d
O1W O 0.2468(2) -0.03061(10) 0.49886(11) 0.0350(6) Uani 1 1 d
O1 O 0.2664(3) 0.12624(8) 0.36829(13) 0.0286(5) Uani 1 1 d
O2 O 0.4293(3) 0.12956(8) 0.47998(12) 0.0308(5) Uani 1 1 d
O2W O -0.6438(3) 0.17846(8) 0.74652(12) 0.0298(5) Uani 1 1 d
O3W O -0.4052(3) 0.31795(9) 0.74112(13) 0.0347(5) Uani 1 1 d
O3 O -0.0460(3) 0.16900(10) 1.09454(13) 0.0471(7) Uani 1 1 d
O4W O -0.8649(5) 0.15650(13) 0.8566(2) 0.0968(13) Uani 1 1 d
O4 O -0.1455(2) 0.24091(8) 1.13607(11) 0.0242(5) Uani 1 1 d
O5 O 1.0468(3) 0.03935(9) 1.39057(12) 0.0278(5) Uani 1 1 d
O5W O -0.2716(5) 0.31350(18) 0.5091(2) 0.1021(16) Uani 1 1 d
O6 O 0.9263(3) -0.03390(8) 1.40619(12) 0.0268(5) Uani 1 1 d
O7 O 0.5570(3) -0.03057(8) 0.58272(11) 0.0253(5) Uani 1 1 d
O8 O 0.4453(3) 0.04459(9) 0.59496(12) 0.0265(5) Uani 1 1 d
O9 O 0.0085(3) 0.11984(9) 0.50709(12) 0.0320(5) Uani 1 1 d
O10 O 0.1908(3) 0.13677(8) 0.60866(14) 0.0303(5) Uani 1 1 d
N1 N 0.7778(3) 0.21684(10) 0.29752(15) 0.0247(6) Uani 1 1 d
N2 N -0.3980(3) 0.23408(10) 0.85702(14) 0.0222(5) Uani 1 1 d
N3 N 0.7704(3) 0.00456(11) 1.11943(15) 0.0293(6) Uani 1 1 d
N4 N 0.6637(3) 0.00540(10) 0.87138(14) 0.0257(6) Uani 1 1 d
N5 N -0.3327(3) 0.21455(10) 0.68766(14) 0.0246(6) Uani 1 1 d
N6 N 0.8601(3) 0.06136(10) 0.98053(17) 0.0338(7) Uani 1 1 d
N7 N 1.0019(4) 0.05808(9) 0.99730(16) 0.0245(6) Uani 1 1 d
N8 N 1.1442(3) 0.05689(10) 1.01498(17) 0.0333(7) Uani 1 1 d
N9 N 0.4963(3) 0.05052(10) 1.00279(16) 0.0254(6) Uani 1 1 d
N10 N 0.5014(3) 0.08830(11) 1.04018(16) 0.0316(6) Uani 1 1 d
N11 N 0.5056(4) 0.12475(13) 1.0763(2) 0.0574(10) Uani 1 1 d
C1 C 0.6890(4) 0.18081(13) 0.25937(18) 0.0317(8) Uani 1 1 d
H1A H 0.732(4) 0.1704(13) 0.202(2) 0.047(10) Uiso 1 1 d
C2 C 0.5609(4) 0.15664(13) 0.29107(18) 0.0326(8) Uani 1 1 d
H2A H 0.509(3) 0.1278(10) 0.2640(16) 0.014(7) Uiso 1 1 d
C3 C 0.5244(4) 0.16806(12) 0.36798(18) 0.0245(7) Uani 1 1 d
C4 C 0.6152(4) 0.20575(13) 0.40773(19) 0.0285(7) Uani 1 1 d
H4A H 0.602(4) 0.2167(11) 0.4649(18) 0.027(8) Uiso 1 1 d
C5 C 0.7369(4) 0.22904(12) 0.37066(18) 0.0263(7) Uani 1 1 d
H5A H 0.794(4) 0.2567(13) 0.3998(18) 0.034(9) Uiso 1 1 d
C6 C 0.3969(4) 0.13980(12) 0.40740(18) 0.0245(7) Uani 1 1 d
C7 C -0.3760(4) 0.27004(12) 0.91244(17) 0.0244(7) Uani 1 1 d
H7A H -0.422(4) 0.3050(12) 0.8997(18) 0.030(9) Uiso 1 1 d
C8 C -0.2894(4) 0.26235(13) 0.98554(17) 0.0248(7) Uani 1 1 d
H8A H -0.265(4) 0.2894(12) 1.0239(18) 0.025(8) Uiso 1 1 d
C9 C -0.2228(3) 0.21650(12) 1.00409(15) 0.0223(7) Uani 1 1 d
C10 C -0.2448(4) 0.17885(12) 0.94737(18) 0.0304(7) Uani 1 1 d
H10A H -0.203(4) 0.1436(12) 0.9581(18) 0.029(8) Uiso 1 1 d
C11 C -0.3318(4) 0.18920(12) 0.87529(18) 0.0286(7) Uani 1 1 d
H11A H -0.346(4) 0.1630(11) 0.8327(17) 0.024(8) Uiso 1 1 d
C12 C -0.1284(4) 0.20743(12) 1.08467(17) 0.0253(7) Uani 1 1 d
C13 C 0.8176(5) 0.04656(14) 1.1579(2) 0.0336(8) Uani 1 1 d
H13A H 0.799(4) 0.0741(14) 1.130(2) 0.039(11) Uiso 1 1 d
C14 C 0.8803(4) 0.04753(14) 1.2362(2) 0.0323(8) Uani 1 1 d
H14A H 0.911(4) 0.0780(12) 1.2587(19) 0.027(9) Uiso 1 1 d
C15 C 0.8928(4) 0.00385(12) 1.27899(17) 0.0243(7) Uani 1 1 d
C16 C 0.8434(5) -0.03970(13) 1.24040(19) 0.0353(8) Uani 1 1 d
H16A H 0.836(5) -0.0731(14) 1.262(2) 0.047(11) Uiso 1 1 d
C17 C 0.7842(5) -0.03753(14) 1.1609(2) 0.0372(8) Uani 1 1 d
H17A H 0.752(4) -0.0660(12) 1.133(2) 0.029(10) Uiso 1 1 d
C18 C 0.9610(3) 0.00266(11) 1.36574(16) 0.0204(6) Uani 1 1 d
C19 C 0.6095(5) 0.04765(13) 0.83509(19) 0.0336(8) Uani 1 1 d
H19A H 0.591(5) 0.0785(14) 0.869(2) 0.050(11) Uiso 1 1 d
C20 C 0.5707(5) 0.05130(14) 0.7538(2) 0.0326(8) Uani 1 1 d
H20A H 0.521(4) 0.0829(12) 0.7289(18) 0.027(9) Uiso 1 1 d
C21 C 0.5904(4) 0.00952(11) 0.70742(17) 0.0221(6) Uani 1 1 d
C22 C 0.6570(4) -0.03283(13) 0.74390(18) 0.0274(7) Uani 1 1 d
H22A H 0.680(4) -0.0596(13) 0.714(2) 0.035(10) Uiso 1 1 d
C23 C 0.6904(4) -0.03348(13) 0.82562(18) 0.0284(7) Uani 1 1 d
H23A H 0.731(5) -0.0642(12) 0.853(2) 0.032(10) Uiso 1 1 d
C24 C 0.5290(4) 0.00801(12) 0.62132(17) 0.0215(6) Uani 1 1 d
C25 C -0.1740(4) 0.22796(13) 0.7018(2) 0.0337(8) Uani 1 1 d
H25A H -0.159(5) 0.2536(14) 0.744(2) 0.058(12) Uiso 1 1 d
C26 C -0.0483(4) 0.20544(13) 0.6669(2) 0.0326(8) Uani 1 1 d
H26A H 0.066(5) 0.2164(14) 0.674(2) 0.064(13) Uiso 1 1 d
C27 C -0.0835(4) 0.16690(12) 0.61332(18) 0.0242(7) Uani 1 1 d
C28 C -0.2470(4) 0.15379(13) 0.59644(19) 0.0299(7) Uani 1 1 d
H28A H -0.277(4) 0.1278(12) 0.5637(19) 0.033(9) Uiso 1 1 d
C29 C -0.3661(4) 0.17811(13) 0.63500(18) 0.0294(7) Uani 1 1 d
H29A H -0.472(4) 0.1712(12) 0.6231(18) 0.026(9) Uiso 1 1 d
C30 C 0.0479(4) 0.13995(11) 0.57395(17) 0.0239(7) Uani 1 1 d

loop_
_atom_site_aniso_label
_atom_site_aniso_U_11
_atom_site_aniso_U_22
_atom_site_aniso_U_33
_atom_site_aniso_U_23
_atom_site_aniso_U_13
_atom_site_aniso_U_12
Gd1 0.01289(10) 0.02178(11) 0.01360(10) -0.00038(5) 0.00110(6) -0.00023(5)
Ni1 0.0174(2) 0.0260(2) 0.0130(2) -0.00202(16) -0.00005(15) 0.00405(15)
Ni2 0.0224(2) 0.0291(2) 0.0164(2) -0.00193(15) -0.00378(15) 0.00228(17)
O1W 0.0244(13) 0.0323(15) 0.0476(16) -0.0038(10) 0.0007(11) -0.0002(9)
O1 0.0201(11) 0.0298(12) 0.0361(13) -0.0025(10) 0.0038(9) -0.0039(9)
O2 0.0338(13) 0.0372(13) 0.0223(11) 0.0011(10) 0.0074(9) -0.0096(10)
O2W 0.0284(12) 0.0337(13) 0.0274(12) -0.0019(10) 0.0024(9) -0.0002(10)
O3W 0.0408(14) 0.0332(13) 0.0291(12) 0.0014(10) -0.0027(10) -0.0078(11)
O3 0.0630(18) 0.0457(16) 0.0288(13) -0.0083(12) -0.0168(12) 0.0254(13)
O4W 0.119(3) 0.068(2) 0.114(3) -0.003(2) 0.068(3) -0.013(2)
O4 0.0249(11) 0.0322(12) 0.0152(10) -0.0016(9) -0.0003(8) -0.0015(9)
O5 0.0301(12) 0.0315(13) 0.0203(11) -0.0004(10) -0.0057(9) -0.0086(10)
O5W 0.115(3) 0.103(4) 0.094(3) -0.047(2) 0.043(3) -0.047(3)
O6 0.0312(12) 0.0292(12) 0.0206(11) 0.0026(10) 0.0054(9) -0.0069(10)
O7 0.0289(12) 0.0316(13) 0.0156(10) -0.0021(9) 0.0031(8) 0.0075(10)
O8 0.0282(12) 0.0317(13) 0.0184(11) -0.0013(10) -0.0040(9) 0.0072(10)
O9 0.0339(13) 0.0377(13) 0.0253(12) -0.0022(10) 0.0082(10) 0.0105(10)
O10 0.0198(11) 0.0327(13) 0.0393(13) -0.0006(10) 0.0072(10) 0.0013(9)
N1 0.0228(14) 0.0292(15) 0.0222(14) 0.0000(11) 0.0035(11) -0.0058(11)
N2 0.0246(13) 0.0258(14) 0.0157(12) -0.0027(11) 0.0001(10) 0.0048(11)
N3 0.0316(15) 0.0371(16) 0.0178(13) -0.0004(12) -0.0061(11) -0.0003(12)
N4 0.0287(14) 0.0319(15) 0.0159(12) -0.0034(11) -0.0013(10) -0.0004(12)
N5 0.0191(13) 0.0359(16) 0.0187(13) -0.0067(11) 0.0013(10) 0.0047(11)
N6 0.0227(16) 0.0349(17) 0.0424(17) 0.0017(12) -0.0042(13) 0.0027(11)
N7 0.0336(19) 0.0225(14) 0.0171(13) -0.0013(10) -0.0003(12) 0.0015(11)
N8 0.0225(16) 0.0373(17) 0.0382(16) -0.0036(12) -0.0076(12) 0.0061(12)
N9 0.0253(15) 0.0272(14) 0.0231(14) -0.0039(12) -0.0013(11) 0.0015(12)
N10 0.0244(15) 0.0373(18) 0.0330(15) 0.0016(14) 0.0021(11) 0.0015(12)
N11 0.053(2) 0.046(2) 0.075(3) -0.0288(19) 0.0128(18) -0.0003(17)
C1 0.0340(19) 0.039(2) 0.0233(17) -0.0045(14) 0.0089(14) -0.0114(15)
C2 0.0354(19) 0.037(2) 0.0260(17) -0.0052(15) 0.0069(14) -0.0164(16)
C3 0.0223(16) 0.0281(17) 0.0235(16) 0.0035(13) 0.0045(12) -0.0030(13)
C4 0.0283(17) 0.0347(19) 0.0233(16) -0.0044(14) 0.0071(13) -0.0065(14)
C5 0.0256(16) 0.0319(18) 0.0216(16) -0.0035(14) 0.0031(12) -0.0074(14)
C6 0.0237(16) 0.0246(17) 0.0263(17) -0.0015(13) 0.0089(13) 0.0006(13)
C7 0.0250(16) 0.0270(17) 0.0205(15) -0.0031(13) -0.0010(12) 0.0026(13)
C8 0.0272(16) 0.0297(18) 0.0174(15) -0.0035(13) 0.0010(12) 0.0001(13)
C9 0.0221(16) 0.0280(18) 0.0166(16) 0.0003(11) 0.0005(12) -0.0008(12)
C10 0.0377(19) 0.0280(18) 0.0238(16) -0.0019(14) -0.0062(14) 0.0105(14)
C11 0.0387(19) 0.0247(17) 0.0213(16) -0.0042(13) -0.0027(13) 0.0054(14)
C12 0.0269(16) 0.0316(18) 0.0168(15) 0.0018(13) -0.0011(12) -0.0022(14)
C13 0.049(2) 0.0269(19) 0.0236(17) 0.0028(15) -0.0063(15) 0.0047(17)
C14 0.041(2) 0.0294(19) 0.0246(17) -0.0040(15) -0.0076(14) -0.0013(16)
C15 0.0209(15) 0.0326(18) 0.0189(15) -0.0003(13) 0.0001(12) -0.0046(13)
C16 0.052(2) 0.0268(19) 0.0249(17) 0.0034(15) -0.0088(15) -0.0099(16)
C17 0.051(2) 0.032(2) 0.0252(17) -0.0033(16) -0.0103(15) -0.0101(17)
C18 0.0183(15) 0.0273(17) 0.0155(14) -0.0016(13) 0.0014(11) 0.0004(12)
C19 0.051(2) 0.0280(18) 0.0200(16) -0.0048(14) -0.0044(15) 0.0071(17)
C20 0.041(2) 0.0324(19) 0.0229(17) -0.0004(15) -0.0023(15) 0.0080(16)
C21 0.0191(15) 0.0315(18) 0.0159(14) -0.0003(12) 0.0016(11) 0.0006(12)
C22 0.0339(18) 0.0274(18) 0.0205(15) -0.0039(14) 0.0006(13) 0.0049(14)
C23 0.0353(18) 0.0285(18) 0.0209(16) 0.0033(14) -0.0003(13) 0.0054(15)
C24 0.0172(15) 0.0297(18) 0.0179(14) 0.0003(13) 0.0035(11) 0.0004(12)
C25 0.0243(17) 0.041(2) 0.0353(19) -0.0165(16) 0.0003(14) -0.0001(15)
C26 0.0210(17) 0.037(2) 0.0397(19) -0.0148(16) 0.0032(14) 0.0020(14)
C27 0.0204(16) 0.0292(18) 0.0233(16) 0.0012(13) 0.0039(12) 0.0037(13)
C28 0.0255(17) 0.0352(19) 0.0291(17) -0.0146(15) 0.0027(13) 0.0006(14)
C29 0.0164(16) 0.042(2) 0.0294(17) -0.0134(15) 0.0031(13) -0.0019(14)
C30 0.0248(16) 0.0245(16) 0.0238(16) 0.0027(13) 0.0100(13) 0.0038(13)

loop_
_atom_type_symbol
_atom_type_description
_atom_type_scat_dispersion_real
_atom_type_scat_dispersion_imag
_atom_type_scat_source
C C 0.0033 0.0016 'International Tables Vol C Tables 4.2.6.8 and 6.1.1.4'
H H 0.0000 0.0000 'International Tables Vol C Tables 4.2.6.8 and 6.1.1.4'
N N 0.0061 0.0033 'International Tables Vol C Tables 4.2.6.8 and 6.1.1.4'
O O 0.0106 0.0060 'International Tables Vol C Tables 4.2.6.8 and 6.1.1.4'
Ni Ni 0.3393 1.1124 'International Tables Vol C Tables 4.2.6.8 and 6.1.1.4'
Gd Gd -0.1653 3.9035 'International Tables Vol C Tables 4.2.6.8 and 6.1.1.4'

loop_
_geom_angle_atom_site_label_1
_geom_angle_atom_site_label_2
_geom_angle_atom_site_label_3
_geom_angle
_geom_angle_site_symmetry_1
_geom_angle_site_symmetry_3
O5 Gd1 O8 151.43(9) 1_454 .
O5 Gd1 O6 93.70(7) 1_454 3_657
O8 Gd1 O6 81.20(8) . 3_657
O5 Gd1 O7 86.27(7) 1_454 3_656
O8 Gd1 O7 79.18(7) . 3_656
O6 Gd1 O7 137.58(9) 3_657 3_656
O5 Gd1 O2 120.99(7) 1_454 .
O8 Gd1 O2 78.06(8) . .
O6 Gd1 O2 137.84(7) 3_657 .
O7 Gd1 O2 73.02(7) 3_656 .
O5 Gd1 O9 76.79(8) 1_454 .
O8 Gd1 O9 126.30(7) . .
O6 Gd1 O9 70.36(8) 3_657 .
O7 Gd1 O9 148.86(7) 3_656 .
O2 Gd1 O9 93.44(8) . .
O5 Gd1 O1W 76.24(7) 1_454 .
O8 Gd1 O1W 75.54(7) . .
O6 Gd1 O1W 70.85(7) 3_657 .
O7 Gd1 O1W 67.99(7) 3_656 .
O2 Gd1 O1W 136.07(7) . .
O9 Gd1 O1W 130.49(7) . .
O5 Gd1 O1 71.23(7) 1_454 .
O8 Gd1 O1 125.23(7) . .
O6 Gd1 O1 147.99(7) 3_657 .
O7 Gd1 O1 71.20(7) 3_656 .
O2 Gd1 O1 49.89(7) . .
O9 Gd1 O1 78.61(7) . .
O1W Gd1 O1 128.63(6) . .
O5 Gd1 O10 126.18(7) 1_454 .
O8 Gd1 O10 78.19(7) . .
O6 Gd1 O10 68.57(7) 3_657 .
O7 Gd1 O10 140.98(7) 3_656 .
O2 Gd1 O10 71.46(7) . .
O9 Gd1 O10 49.46(7) . .
O1W Gd1 O10 134.23(6) . .
O1 Gd1 O10 97.14(7) . .
O5 Gd1 C6 95.99(8) 1_454 .
O8 Gd1 C6 100.50(8) . .
O6 Gd1 C6 154.59(8) 3_657 .
O7 Gd1 C6 66.65(8) 3_656 .
O2 Gd1 C6 25.04(8) . .
O9 Gd1 C6 89.09(8) . .
O1W Gd1 C6 134.36(7) . .
O1 Gd1 C6 25.32(7) . .
O10 Gd1 C6 86.83(8) . .
O5 Gd1 C30 101.13(8) 1_454 .
O8 Gd1 C30 101.78(8) . .
O6 Gd1 C30 64.22(8) 3_657 .
O7 Gd1 C30 157.04(8) 3_656 .
O2 Gd1 C30 84.66(8) . .
O9 Gd1 C30 24.73(8) . .
O1W Gd1 C30 134.77(7) . .
O1 Gd1 C30 90.46(7) . .
O10 Gd1 C30 25.09(7) . .
C6 Gd1 C30 90.83(9) . .
O4 Ni1 N2 177.03(8) 4_565 .
O4 Ni1 O3W 91.98(9) 4_565 .
N2 Ni1 O3W 90.54(10) . .
O4 Ni1 N5 87.70(9) 4_565 .
N2 Ni1 N5 90.72(10) . .
O3W Ni1 N5 90.23(10) . .
O4 Ni1 O2W 86.54(9) 4_565 .
N2 Ni1 O2W 90.91(9) . .
O3W Ni1 O2W 178.32(7) . .
N5 Ni1 O2W 88.92(9) . .
O4 Ni1 N1 89.18(9) 4_565 4_466
N2 Ni1 N1 92.39(10) . 4_466
O3W Ni1 N1 90.18(10) . 4_466
N5 Ni1 N1 176.87(9) . 4_466
O2W Ni1 N1 90.59(9) . 4_466
N4 Ni2 N8 88.48(11) . 3_757
N4 Ni2 N6 83.43(11) . .
N8 Ni2 N6 99.41(11) 3_757 .
N4 Ni2 N9 90.66(10) . .
N8 Ni2 N9 167.04(11) 3_757 .
N6 Ni2 N9 93.34(11) . .
N4 Ni2 N3 170.88(11) . .
N8 Ni2 N3 88.69(11) 3_757 .
N6 Ni2 N3 88.48(11) . .
N9 Ni2 N3 94.02(10) . .
N4 Ni2 N9 90.75(10) . 3_657
N8 Ni2 N9 87.48(11) 3_757 3_657
N6 Ni2 N9 170.83(10) . 3_657
N9 Ni2 N9 79.60(11) . 3_657
N3 Ni2 N9 97.79(10) . 3_657
C6 O1 Gd1 84.37(18) . .
C6 O2 Gd1 100.79(19) . .
C12 O4 Ni1 130.0(2) . 4_666
C18 O5 Gd1 141.1(2) . 1_656
C18 O6 Gd1 145.3(2) . 3_657
C24 O7 Gd1 139.1(2) . 3_656
C24 O8 Gd1 139.5(2) . .
C30 O9 Gd1 101.86(18) . .
C30 O10 Gd1 84.70(18) . .
C1 N1 C5 116.5(3) . .
C1 N1 Ni1 121.1(2) . 4_765
C5 N1 Ni1 122.3(2) . 4_765
C7 N2 C11 117.3(3) . .
C7 N2 Ni1 120.8(2) . .
C11 N2 Ni1 121.8(2) . .
C17 N3 C13 117.0(3) . .
C17 N3 Ni2 120.1(2) . .
C13 N3 Ni2 122.6(2) . .
C23 N4 C19 117.6(3) . .
C23 N4 Ni2 122.8(2) . .
C19 N4 Ni2 119.6(2) . .
C29 N5 C25 116.7(3) . .
C29 N5 Ni1 120.6(2) . .
C25 N5 Ni1 122.7(2) . .
N7 N6 Ni2 122.8(2) . .
N6 N7 N8 177.2(3) . .
N7 N8 Ni2 127.7(2) . 3_757
N10 N9 Ni2 124.4(2) . .
N10 N9 Ni2 123.1(2) . 3_657
Ni2 N9 Ni2 100.40(11) . 3_657
N11 N10 N9 179.7(4) . .
N1 C1 C2 123.4(3) . .
N1 C1 H1A 113.8(19) . .
C2 C1 H1A 122.7(19) . .
C1 C2 C3 119.6(3) . .
C1 C2 H2A 120.2(16) . .
C3 C2 H2A 119.3(16) . .
C4 C3 C2 117.3(3) . .
C4 C3 C6 121.2(3) . .
C2 C3 C6 121.5(3) . .
C5 C4 C3 119.2(3) . .
C5 C4 H4A 116.2(17) . .
C3 C4 H4A 124.5(17) . .
N1 C5 C4 123.9(3) . .
N1 C5 H5A 119.5(18) . .
C4 C5 H5A 116.6(18) . .
O1 C6 O2 122.6(3) . .
O1 C6 C3 120.5(3) . .
O2 C6 C3 116.9(3) . .
O1 C6 Gd1 70.30(17) . .
O2 C6 Gd1 54.17(15) . .
C3 C6 Gd1 161.7(2) . .
N2 C7 C8 122.6(3) . .
N2 C7 H7A 119.2(18) . .
C8 C7 H7A 118.2(18) . .
C9 C8 C7 119.9(3) . .
C9 C8 H8A 117.6(19) . .
C7 C8 H8A 122.3(19) . .
C8 C9 C10 118.1(3) . .
C8 C9 C12 120.4(3) . .
C10 C9 C12 121.4(3) . .
C11 C10 C9 118.9(3) . .
C11 C10 H10A 118.7(18) . .
C9 C10 H10A 122.3(17) . .
N2 C11 C10 123.1(3) . .
N2 C11 H11A 116.6(17) . .
C10 C11 H11A 120.3(17) . .
O3 C12 O4 126.5(3) . .
O3 C12 C9 118.7(3) . .
O4 C12 C9 114.9(3) . .
N3 C13 C14 123.2(3) . .
N3 C13 H13A 115(2) . .
C14 C13 H13A 122(2) . .
C15 C14 C13 119.5(3) . .
C15 C14 H14A 122(2) . .
C13 C14 H14A 118(2) . .
C14 C15 C16 118.0(3) . .
C14 C15 C18 121.8(3) . .
C16 C15 C18 120.2(3) . .
C15 C16 C17 118.8(3) . .
C15 C16 H16A 129(2) . .
C17 C16 H16A 112(2) . .
N3 C17 C16 123.5(3) . .
N3 C17 H17A 115(2) . .
C16 C17 H17A 121(2) . .
O6 C18 O5 125.7(3) . .
O6 C18 C15 117.6(3) . .
O5 C18 C15 116.6(3) . .
N4 C19 C20 123.2(3) . .
N4 C19 H19A 119(2) . .
C20 C19 H19A 117(2) . .
C19 C20 C21 118.4(3) . .
C19 C20 H20A 121.1(18) . .
C21 C20 H20A 120.4(18) . .
C22 C21 C20 118.4(3) . .
C22 C21 C24 119.7(3) . .
C20 C21 C24 121.7(3) . .
C21 C22 C23 119.3(3) . .
C21 C22 H22A 120(2) . .
C23 C22 H22A 121(2) . .
N4 C23 C22 122.9(3) . .
N4 C23 H23A 117(2) . .
C22 C23 H23A 120(2) . .
O8 C24 O7 125.5(3) . .
O8 C24 C21 116.6(3) . .
O7 C24 C21 117.8(3) . .
N5 C25 C26 123.7(3) . .
N5 C25 H25A 111(2) . .
C26 C25 H25A 125(2) . .
C25 C26 C27 119.4(3) . .
C25 C26 H26A 124(2) . .
C27 C26 H26A 116(2) . .
C28 C27 C26 117.5(3) . .
C28 C27 C30 120.2(3) . .
C26 C27 C30 122.3(3) . .
C27 C28 C29 119.4(3) . .
C27 C28 H28A 121(2) . .
C29 C28 H28A 119(2) . .
N5 C29 C28 123.4(3) . .
N5 C29 H29A 116(2) . .
C28 C29 H29A 120(2) . .
O10 C30 O9 122.2(3) . .
O10 C30 C27 119.9(3) . .
O9 C30 C27 117.8(3) . .
O10 C30 Gd1 70.21(16) . .
O9 C30 Gd1 53.42(15) . .
C27 C30 Gd1 163.3(2) . .

loop_
_geom_bond_atom_site_label_1
_geom_bond_atom_site_label_2
_geom_bond_distance
_geom_bond_site_symmetry_2
Gd1 O5 2.333(2) 1_454
Gd1 O8 2.335(2) .
Gd1 O6 2.3564(19) 3_657
Gd1 O7 2.4062(19) 3_656
Gd1 O2 2.413(2) .
Gd1 O9 2.430(2) .
Gd1 O1W 2.519(3) .
Gd1 O1 2.766(2) .
Gd1 O10 2.798(2) .
Gd1 C6 2.924(3) .
Gd1 C30 2.961(3) .
Ni1 O4 2.038(2) 4_565
Ni1 N2 2.095(2) .
Ni1 O3W 2.101(2) .
Ni1 N5 2.127(2) .
Ni1 O2W 2.129(2) .
Ni1 N1 2.130(2) 4_466
Ni2 N4 2.077(2) .
Ni2 N8 2.075(3) 3_757
Ni2 N6 2.090(3) .
Ni2 N9 2.103(3) .
Ni2 N3 2.135(2) .
Ni2 N9 2.139(3) 3_657
O1 C6 1.257(4) .
O2 C6 1.260(4) .
O3 C12 1.236(4) .
O4 C12 1.266(4) .
O4 Ni1 2.038(2) 4_666
O5 C18 1.259(4) .
O5 Gd1 2.333(2) 1_656
O6 C18 1.244(4) .
O6 Gd1 2.3564(19) 3_657
O7 C24 1.257(4) .
O7 Gd1 2.4062(19) 3_656
O8 C24 1.255(4) .
O9 C30 1.266(4) .
O10 C30 1.261(4) .
N1 C1 1.339(4) .
N1 C5 1.349(4) .
N1 Ni1 2.130(2) 4_765
N2 C7 1.345(4) .
N2 C11 1.345(4) .
N3 C17 1.329(5) .
N3 C13 1.340(4) .
N4 C23 1.329(4) .
N4 C19 1.345(4) .
N5 C29 1.333(4) .
N5 C25 1.347(4) .
N6 N7 1.172(4) .
N7 N8 1.175(4) .
N8 Ni2 2.075(3) 3_757
N9 N10 1.194(4) .
N9 Ni2 2.139(3) 3_657
N10 N11 1.152(4) .
C1 C2 1.383(4) .
C1 H1A 1.10(3) .
C2 C3 1.394(4) .
C2 H2A 0.98(3) .
C3 C4 1.391(4) .
C3 C6 1.496(4) .
C4 C5 1.376(4) .
C4 H4A 1.02(3) .
C5 H5A 0.99(3) .
C7 C8 1.381(4) .
C7 H7A 1.03(3) .
C8 C9 1.371(5) .
C8 H8A 0.98(3) .
C9 C10 1.393(4) .
C9 C12 1.520(4) .
C10 C11 1.380(4) .
C10 H10A 1.02(3) .
C11 H11A 1.00(3) .
C13 C14 1.373(4) .
C13 H13A 0.88(4) .
C14 C15 1.377(5) .
C14 H14A 0.93(3) .
C15 C16 1.381(5) .
C15 C18 1.519(4) .
C16 C17 1.385(4) .
C16 H16A 0.97(4) .
C17 H17A 0.93(3) .
C19 C20 1.383(4) .
C19 H19A 1.03(4) .
C20 C21 1.387(5) .
C20 H20A 1.02(3) .
C21 C22 1.381(4) .
C21 C24 1.494(4) .
C22 C23 1.382(4) .
C22 H22A 0.90(3) .
C23 H23A 0.99(3) .
C25 C26 1.373(4) .
C25 H25A 0.99(4) .
C26 C27 1.387(5) .
C26 H26A 0.98(4) .
C27 C28 1.387(4) .
C27 C30 1.502(4) .
C28 C29 1.385(4) .
C28 H28A 0.91(3) .
C29 H29A 0.89(3) .

loop_
_geom_torsion_atom_site_label_1
_geom_torsion_atom_site_label_2
_geom_torsion_atom_site_label_3
_geom_torsion_atom_site_label_4
_geom_torsion
_geom_torsion_site_symmetry_1
_geom_torsion_site_symmetry_4
O5 Gd1 O1 C6 -167.42(19) 1_454 .
O8 Gd1 O1 C6 -13.8(2) . .
O6 Gd1 O1 C6 127.10(18) 3_657 .
O7 Gd1 O1 C6 -74.95(17) 3_656 .
O2 Gd1 O1 C6 8.36(16) . .
O9 Gd1 O1 C6 112.82(18) . .
O1W Gd1 O1 C6 -113.79(17) . .
O10 Gd1 O1 C6 66.72(17) . .
C30 Gd1 O1 C6 90.98(18) . .
O5 Gd1 O2 C6 -3.8(2) 1_454 .
O8 Gd1 O2 C6 153.2(2) . .
O6 Gd1 O2 C6 -144.63(18) 3_657 .
O7 Gd1 O2 C6 70.99(19) 3_656 .
O9 Gd1 O2 C6 -80.42(19) . .
O1W Gd1 O2 C6 99.1(2) . .
O1 Gd1 O2 C6 -8.44(17) . .
O10 Gd1 O2 C6 -125.4(2) . .
C30 Gd1 O2 C6 -103.6(2) . .
O5 Gd1 O8 C24 2.4(4) 1_454 .
O6 Gd1 O8 C24 83.9(3) 3_657 .
O7 Gd1 O8 C24 -58.3(3) 3_656 .
O2 Gd1 O8 C24 -133.0(3) . .
O9 Gd1 O8 C24 141.5(3) . .
O1W Gd1 O8 C24 11.5(3) . .
O1 Gd1 O8 C24 -115.8(3) . .
O10 Gd1 O8 C24 153.7(3) . .
C6 Gd1 O8 C24 -121.8(3) . .
C30 Gd1 O8 C24 145.1(3) . .
O5 Gd1 O9 C30 169.66(19) 1_454 .
O8 Gd1 O9 C30 8.4(2) . .
O6 Gd1 O9 C30 70.79(18) 3_657 .
O7 Gd1 O9 C30 -131.52(19) 3_656 .
O2 Gd1 O9 C30 -69.30(18) . .
O1W Gd1 O9 C30 111.10(19) . .
O1 Gd1 O9 C30 -117.19(19) . .
O10 Gd1 O9 C30 -7.37(17) . .
C6 Gd1 O9 C30 -93.97(19) . .
O5 Gd1 O10 C30 3.7(2) 1_454 .
O8 Gd1 O10 C30 -159.80(18) . .
O6 Gd1 O10 C30 -74.72(17) 3_657 .
O7 Gd1 O10 C30 144.44(17) 3_656 .
O2 Gd1 O10 C30 118.99(18) . .
O9 Gd1 O10 C30 7.27(16) . .
O1W Gd1 O10 C30 -103.82(18) . .
O1 Gd1 O10 C30 75.61(17) . .
C6 Gd1 O10 C30 98.78(18) . .
O4 Ni1 N2 C7 -170.8(15) 4_565 .
O3W Ni1 N2 C7 41.1(2) . .
N5 Ni1 N2 C7 131.3(2) . .
O2W Ni1 N2 C7 -139.7(2) . .
N1 Ni1 N2 C7 -49.1(2) 4_466 .
O4 Ni1 N2 C11 11.4(17) 4_565 .
O3W Ni1 N2 C11 -136.7(2) . .
N5 Ni1 N2 C11 -46.5(3) . .
O2W Ni1 N2 C11 42.4(2) . .
N1 Ni1 N2 C11 133.1(3) 4_466 .
N4 Ni2 N3 C17 -115.6(7) . .
N8 Ni2 N3 C17 -43.6(3) 3_757 .
N6 Ni2 N3 C17 -143.1(3) . .
N9 Ni2 N3 C17 123.7(3) . .
N9 Ni2 N3 C17 43.7(3) 3_657 .
N4 Ni2 N3 C13 58.4(8) . .
N8 Ni2 N3 C13 130.4(3) 3_757 .
N6 Ni2 N3 C13 30.9(3) . .
N9 Ni2 N3 C13 -62.3(3) . .
N9 Ni2 N3 C13 -142.4(3) 3_657 .
N8 Ni2 N4 C23 22.7(3) 3_757 .
N6 Ni2 N4 C23 122.4(3) . .
N9 Ni2 N4 C23 -144.4(3) . .
N3 Ni2 N4 C23 94.7(8) . .
N9 Ni2 N4 C23 -64.8(3) 3_657 .
N8 Ni2 N4 C19 -158.7(3) 3_757 .
N6 Ni2 N4 C19 -59.0(3) . .
N9 Ni2 N4 C19 34.3(3) . .
N3 Ni2 N4 C19 -86.7(8) . .
N9 Ni2 N4 C19 113.9(3) 3_657 .
O4 Ni1 N5 C29 -51.3(3) 4_565 .
N2 Ni1 N5 C29 126.2(3) . .
O3W Ni1 N5 C29 -143.3(3) . .
O2W Ni1 N5 C29 35.3(3) . .
N1 Ni1 N5 C29 -45.8(18) 4_466 .
O4 Ni1 N5 C25 128.9(3) 4_565 .
N2 Ni1 N5 C25 -53.6(3) . .
O3W Ni1 N5 C25 37.0(3) . .
O2W Ni1 N5 C25 -144.5(3) . .
N1 Ni1 N5 C25 134.5(16) 4_466 .
N4 Ni2 N6 N7 -114.3(3) . .
N8 Ni2 N6 N7 -26.9(3) 3_757 .
N9 Ni2 N6 N7 155.4(3) . .
N3 Ni2 N6 N7 61.5(3) . .
N9 Ni2 N6 N7 -165.2(6) 3_657 .
Ni2 N6 N7 N8 -147(7) . .
N6 N7 N8 Ni2 -177(100) . 3_757
N4 Ni2 N9 N10 -126.3(3) . .
N8 Ni2 N9 N10 147.5(4) 3_757 .
N6 Ni2 N9 N10 -42.9(3) . .
N3 Ni2 N9 N10 45.8(3) . .
N9 Ni2 N9 N10 143.0(3) 3_657 .
N4 Ni2 N9 Ni2 90.64(11) . 3_657
N8 Ni2 N9 Ni2 4.5(5) 3_757 3_657
N6 Ni2 N9 Ni2 174.10(12) . 3_657
N3 Ni2 N9 Ni2 -97.20(11) . 3_657
N9 Ni2 N9 Ni2 0.0 3_657 3_657
Ni2 N9 N10 N11 -161(100) . .
Ni2 N9 N10 N11 -26(61) 3_657 .
C5 N1 C1 C2 0.3(5) . .
Ni1 N1 C1 C2 178.7(3) 4_765 .
N1 C1 C2 C3 -3.0(6) . .
C1 C2 C3 C4 3.4(5) . .
C1 C2 C3 C6 -174.5(3) . .
C2 C3 C4 C5 -1.2(5) . .
C6 C3 C4 C5 176.7(3) . .
C1 N1 C5 C4 2.1(5) . .
Ni1 N1 C5 C4 -176.4(3) 4_765 .
C3 C4 C5 N1 -1.6(5) . .
Gd1 O1 C6 O2 -14.6(3) . .
Gd1 O1 C6 C3 163.6(3) . .
Gd1 O2 C6 O1 17.1(3) . .
Gd1 O2 C6 C3 -161.2(2) . .
C4 C3 C6 O1 143.4(3) . .
C2 C3 C6 O1 -38.8(5) . .
C4 C3 C6 O2 -38.3(4) . .
C2 C3 C6 O2 139.5(3) . .
C4 C3 C6 Gd1 -94.4(7) . .
C2 C3 C6 Gd1 83.5(7) . .
O5 Gd1 C6 O1 11.97(18) 1_454 .
O8 Gd1 C6 O1 168.54(16) . .
O6 Gd1 C6 O1 -99.9(2) 3_657 .
O7 Gd1 C6 O1 95.28(17) 3_656 .
O2 Gd1 C6 O1 -164.8(3) . .
O9 Gd1 C6 O1 -64.65(17) . .
O1W Gd1 C6 O1 88.57(19) . .
O10 Gd1 C6 O1 -114.09(17) . .
C30 Gd1 C6 O1 -89.31(17) . .
O5 Gd1 C6 O2 176.75(18) 1_454 .
O8 Gd1 C6 O2 -26.68(19) . .
O6 Gd1 C6 O2 64.9(3) 3_657 .
O7 Gd1 C6 O2 -99.95(19) 3_656 .
O9 Gd1 C6 O2 100.13(19) . .
O1W Gd1 C6 O2 -106.65(19) . .
O1 Gd1 C6 O2 164.8(3) . .
O10 Gd1 C6 O2 50.69(19) . .
C30 Gd1 C6 O2 75.47(19) . .
O5 Gd1 C6 C3 -117.3(7) 1_454 .
O8 Gd1 C6 C3 39.3(7) . .
O6 Gd1 C6 C3 130.8(6) 3_657 .
O7 Gd1 C6 C3 -34.0(7) 3_656 .
O2 Gd1 C6 C3 65.9(7) . .
O9 Gd1 C6 C3 166.1(7) . .
O1W Gd1 C6 C3 -40.7(7) . .
O1 Gd1 C6 C3 -129.3(8) . .
O10 Gd1 C6 C3 116.6(7) . .
C30 Gd1 C6 C3 141.4(7) . .
C11 N2 C7 C8 0.1(4) . .
Ni1 N2 C7 C8 -177.8(2) . .
N2 C7 C8 C9 -0.4(5) . .
C7 C8 C9 C10 0.3(4) . .
C7 C8 C9 C12 -179.5(3) . .
C8 C9 C10 C11 0.1(5) . .
C12 C9 C10 C11 179.9(3) . .
C7 N2 C11 C10 0.3(5) . .
Ni1 N2 C11 C10 178.2(3) . .
C9 C10 C11 N2 -0.5(5) . .
Ni1 O4 C12 O3 10.5(5) 4_666 .
Ni1 O4 C12 C9 -170.52(18) 4_666 .
C8 C9 C12 O3 -167.4(3) . .
C10 C9 C12 O3 12.8(5) . .
C8 C9 C12 O4 13.5(4) . .
C10 C9 C12 O4 -166.2(3) . .
C17 N3 C13 C14 0.9(5) . .
Ni2 N3 C13 C14 -173.2(3) . .
N3 C13 C14 C15 -1.6(6) . .
C13 C14 C15 C16 1.0(5) . .
C13 C14 C15 C18 -180.0(3) . .
C14 C15 C16 C17 0.1(5) . .
C18 C15 C16 C17 -179.0(3) . .
C13 N3 C17 C16 0.3(6) . .
Ni2 N3 C17 C16 174.6(3) . .
C15 C16 C17 N3 -0.7(6) . .
Gd1 O6 C18 O5 75.0(5) 3_657 .
Gd1 O6 C18 C15 -104.2(3) 3_657 .
Gd1 O5 C18 O6 17.9(5) 1_656 .
Gd1 O5 C18 C15 -163.0(2) 1_656 .
C14 C15 C18 O6 159.8(3) . .
C16 C15 C18 O6 -21.2(4) . .
C14 C15 C18 O5 -19.4(4) . .
C16 C15 C18 O5 159.6(3) . .
C23 N4 C19 C20 4.3(5) . .
Ni2 N4 C19 C20 -174.4(3) . .
N4 C19 C20 C21 -0.8(6) . .
C19 C20 C21 C22 -3.8(5) . .
C19 C20 C21 C24 171.0(3) . .
C20 C21 C22 C23 4.7(5) . .
C24 C21 C22 C23 -170.2(3) . .
C19 N4 C23 C22 -3.3(5) . .
Ni2 N4 C23 C22 175.4(3) . .
C21 C22 C23 N4 -1.2(5) . .
Gd1 O8 C24 O7 24.0(5) . .
Gd1 O8 C24 C21 -151.7(2) . .
Gd1 O7 C24 O8 94.1(4) 3_656 .
Gd1 O7 C24 C21 -90.2(3) 3_656 .
C22 C21 C24 O8 168.3(3) . .
C20 C21 C24 O8 -6.5(4) . .
C22 C21 C24 O7 -7.8(4) . .
C20 C21 C24 O7 177.5(3) . .
C29 N5 C25 C26 -1.8(5) . .
Ni1 N5 C25 C26 178.0(3) . .
N5 C25 C26 C27 0.5(6) . .
C25 C26 C27 C28 1.4(5) . .
C25 C26 C27 C30 -178.9(3) . .
C26 C27 C28 C29 -2.1(5) . .
C30 C27 C28 C29 178.2(3) . .
C25 N5 C29 C28 1.0(5) . .
Ni1 N5 C29 C28 -178.7(3) . .
C27 C28 C29 N5 0.9(5) . .
Gd1 O10 C30 O9 -12.6(3) . .
Gd1 O10 C30 C27 165.3(3) . .
Gd1 O9 C30 O10 14.8(3) . .
Gd1 O9 C30 C27 -163.2(2) . .
C28 C27 C30 O10 -152.1(3) . .
C26 C27 C30 O10 28.2(5) . .
C28 C27 C30 O9 25.9(4) . .
C26 C27 C30 O9 -153.8(3) . .
C28 C27 C30 Gd1 -28.3(9) . .
C26 C27 C30 Gd1 152.1(6) . .
O5 Gd1 C30 O10 -176.97(17) 1_454 .
O8 Gd1 C30 O10 20.20(18) . .
O6 Gd1 C30 O10 94.28(18) 3_657 .
O7 Gd1 C30 O10 -69.9(3) 3_656 .
O2 Gd1 C30 O10 -56.40(17) . .
O9 Gd1 C30 O10 -166.7(3) . .
O1W Gd1 C30 O10 101.44(18) . .
O1 Gd1 C30 O10 -106.02(17) . .
C6 Gd1 C30 O10 -80.70(18) . .
O5 Gd1 C30 O9 -10.26(19) 1_454 .
O8 Gd1 C30 O9 -173.08(18) . .
O6 Gd1 C30 O9 -99.00(19) 3_657 .
O7 Gd1 C30 O9 96.9(3) 3_656 .
O2 Gd1 C30 O9 110.31(18) . .
O1W Gd1 C30 O9 -91.9(2) . .
O1 Gd1 C30 O9 60.69(18) . .
O10 Gd1 C30 O9 166.7(3) . .
C6 Gd1 C30 O9 86.01(19) . .
O5 Gd1 C30 C27 53.0(7) 1_454 .
O8 Gd1 C30 C27 -109.9(7) . .
O6 Gd1 C30 C27 -35.8(7) 3_657 .
O7 Gd1 C30 C27 160.1(6) 3_656 .
O2 Gd1 C30 C27 173.5(7) . .
O9 Gd1 C30 C27 63.2(7) . .
O1W Gd1 C30 C27 -28.6(8) . .
O1 Gd1 C30 C27 123.9(7) . .
O10 Gd1 C30 C27 -130.1(8) . .
C6 Gd1 C30 C27 149.2(7) . .
